data_2202421
loop_
_publ_author_name
'Yim, Hing W.'
'Rabinovich, Daniel'
'Lam, Kin-Chung'
'Golen, James A.'
'Rheingold, Arnold L.'

_publ_section_title Di-\m-iodo-bis{[methyltris(methylthiomethyl)silane-\k^2^<i>S,S</i>']copper(I)}
_journal_issue 8
_journal_name_full 'Acta Crystallographica Section E'
_journal_page_first m556
_journal_page_last m558
_journal_paper_doi 10.1107/S1600536803012947
_journal_volume 59
_journal_year 2003
_chemical_formula_iupac '[Cu2 I2 (C7 H18 S3 Si)2]'
_chemical_formula_moiety 'C14 H36 Cu2 I2 S6 Si2'
_chemical_formula_sum 'C14 H36 Cu2 I2 S6 Si2'
_chemical_formula_weight 833.85
_chemical_name_systematic
;
Di-\m-iodo-bis{[methyltris(methylthiomethyl)silane-\k^2^S,S']copper(I)}
;
_space_group_IT_number 14
_symmetry_cell_setting monoclinic
_symmetry_space_group_name_Hall '-P 2ybc'
_symmetry_space_group_name_H-M 'P 1 21/c 1'
_atom_sites_solution_hydrogens geom
_atom_sites_solution_primary direct
_atom_sites_solution_secondary difmap
_audit_creation_method SHELXL-97
_cell_angle_alpha 90.00
_cell_angle_beta 103.3160(10)
_cell_angle_gamma 90.00
_cell_formula_units_Z 2
_cell_length_a 9.33720(10)
_cell_length_b 12.8346(3)
_cell_length_c 13.0991(3)
_cell_measurement_reflns_used 540
_cell_measurement_temperature 173(2)
_cell_measurement_theta_max 25
_cell_measurement_theta_min 2
_cell_volume 1527.58(5)
_computing_cell_refinement SMART
_computing_data_collection 'SMART (Bruker, 2001)'
_computing_data_reduction 'SAINT (Bruker, 2001)'
_computing_molecular_graphics 'SHELXTL (Bruker, 2001)'
_computing_publication_material SHELXTL
_computing_structure_refinement 'SHELXL97 (Sheldrick, 1997)'
_computing_structure_solution 'SHELXS97 (Sheldrick, 1997)'
_diffrn_ambient_temperature 173(2)
_diffrn_measured_fraction_theta_full 0.984
_diffrn_measured_fraction_theta_max 0.984
_diffrn_measurement_device_type 'Bruker SMART CCD area-detector'
_diffrn_measurement_method '\f and \w'
_diffrn_radiation_monochromator graphite
_diffrn_radiation_source 'fine-focus sealed tube'
_diffrn_radiation_type MoK\a
_diffrn_radiation_wavelength 0.71073
_diffrn_reflns_av_R_equivalents 0.0318
_diffrn_reflns_av_sigmaI/netI 0.0335
_diffrn_reflns_limit_h_max 11
_diffrn_reflns_limit_h_min -10
_diffrn_reflns_limit_k_max 14
_diffrn_reflns_limit_k_min -15
_diffrn_reflns_limit_l_max 14
_diffrn_reflns_limit_l_min -15
_diffrn_reflns_number 5836
_diffrn_reflns_theta_full 25.00
_diffrn_reflns_theta_max 25.00
_diffrn_reflns_theta_min 2.24
_diffrn_standards_number 0
_exptl_absorpt_coefficient_mu 3.904
_exptl_absorpt_correction_T_max 0.7453
_exptl_absorpt_correction_T_min 0.5090
_exptl_absorpt_correction_type multi-scan
_exptl_absorpt_process_details '(SADABS; Bruker, 2001)'
_exptl_crystal_colour colorless
_exptl_crystal_density_diffrn 1.813
_exptl_crystal_density_meas ?
_exptl_crystal_density_method 'not measured'
_exptl_crystal_description block
_exptl_crystal_F_000 816
_exptl_crystal_size_max 0.20
_exptl_crystal_size_mid 0.10
_exptl_crystal_size_min 0.08
_refine_diff_density_max 0.482
_refine_diff_density_min -0.476
_refine_ls_extinction_method none
_refine_ls_goodness_of_fit_ref 1.277
_refine_ls_hydrogen_treatment constr
_refine_ls_matrix_type full
_refine_ls_number_parameters 128
_refine_ls_number_reflns 2641
_refine_ls_number_restraints 0
_refine_ls_restrained_S_all 1.277
_refine_ls_R_factor_all 0.0565
_refine_ls_R_factor_gt 0.0420
_refine_ls_shift/su_max 0.006
_refine_ls_shift/su_mean 0.001
_refine_ls_structure_factor_coef Fsqd
_refine_ls_weighting_details 'calc w = 1/[\s^2^(Fo^2^)+(0.0168P)^2^+4.7233P] where P = (Fo^2^+2Fc^2^)/3'
_refine_ls_weighting_scheme calc
_refine_ls_wR_factor_gt 0.0817
_refine_ls_wR_factor_ref 0.0900
_reflns_number_gt 2191
_reflns_number_total 2641
_reflns_threshold_expression I>2\s(I)
_cod_data_source_file cf6260.cif
_cod_data_source_block I
_cod_depositor_comments
;
The following automatic conversions were performed:
'_symmetry_cell_setting' value 'Monoclinic' changed to 'monoclinic'
according to '/home/saulius/struct/CIF-dictionaries/cif_core.dic'
dictionary named 'cif_core.dic' version 2.4.1 from 2010-06-29.

Automatic conversion script
Id: cif_fix_enum 1527 2010-12-29 10:47:43Z saulius 

The following automatic conversions were performed:

'_symmetry_cell_setting' value 'Monoclinic' changed to 'monoclinic'
according to /home/saulius/struct/CIF-dictionaries/cif_core.dic
dictionary named 'cif_core.dic' version 2.4.1 from 2010-06-29.

Automatic conversion script
Id: cif_fix_values 1715 2011-07-08 13:25:40Z adriana 

The following automatic conversions were performed:

'_exptl_crystal_density_meas' value 'none' was changed to '?' - the
value is perceived as not measured.

Automatic conversion script
Id: cif_fix_values 3008 2015-01-20 13:52:24Z robertas 
;
_cod_original_sg_symbol_H-M 'P 21/c'
_cod_database_code 2202421
_cod_database_fobs_code 2202421

loop_
_symmetry_equiv_pos_as_xyz
'x, y, z'
'-x, y+1/2, -z+1/2'
'-x, -y, -z'
'x, -y-1/2, z-1/2'

loop_
_atom_site_label
_atom_site_fract_x
_atom_site_fract_y
_atom_site_fract_z
_atom_site_U_iso_or_equiv
_atom_site_adp_type
_atom_site_calc_flag
_atom_site_refinement_flags
_atom_site_occupancy
_atom_site_disorder_assembly
_atom_site_disorder_group
_atom_site_type_symbol
I1 0.70143(5) 0.42962(4) 0.59848(3) 0.04578(15) Uani d . 1 . . I
Cu1 0.45075(9) 0.51598(7) 0.59455(7) 0.0500(2) Uani d . 1 . . Cu
S1 0.48949(19) 0.66936(15) 0.69104(14) 0.0502(4) Uani d . 1 . . S
S2 0.2840(2) 0.42532(15) 0.66557(14) 0.0530(4) Uani d . 1 . . S
S3 0.1436(11) 0.547(4) 0.9347(13) 0.101(7) Uani d P 0.75(10) A 1 S
S3A 0.161(5) 0.501(4) 0.925(2) 0.067(9) Uani d P 0.25(10) A 2 S
Si1 0.1804(2) 0.63739(18) 0.73139(15) 0.0509(5) Uani d . 1 A . Si
C1 0.3058(7) 0.7208(5) 0.6733(5) 0.0496(17) Uani d . 1 . . C
H1A 0.2627 0.7289 0.5972 0.059 Uiso calc R 1 . . H
H1B 0.3114 0.7909 0.7056 0.059 Uiso calc R 1 . . H
C2 0.5673(8) 0.7572(6) 0.6115(6) 0.062(2) Uani d . 1 . . C
H2A 0.5871 0.8245 0.6473 0.094 Uiso calc R 1 . . H
H2B 0.4978 0.7669 0.5437 0.094 Uiso calc R 1 . . H
H2C 0.6595 0.7280 0.6003 0.094 Uiso calc R 1 . . H
C3 0.1329(7) 0.5156(6) 0.6507(6) 0.0543(19) Uani d . 1 . . C
H3A 0.0494 0.4804 0.6713 0.065 Uiso calc R 1 . . H
H3B 0.1004 0.5352 0.5758 0.065 Uiso calc R 1 . . H
C4 0.2050(10) 0.3259(7) 0.5734(7) 0.076(3) Uani d . 1 . . C
H4A 0.1332 0.2858 0.6012 0.114 Uiso calc R 1 . . H
H4B 0.2829 0.2794 0.5617 0.114 Uiso calc R 1 . . H
H4C 0.1557 0.3584 0.5068 0.114 Uiso calc R 1 . . H
C5 0.2716(8) 0.6007(7) 0.8689(5) 0.058(2) Uani d . 1 . . C
H5A 0.3504 0.5493 0.8681 0.070 Uiso calc R 1 A 1 H
H5B 0.3175 0.6632 0.9072 0.070 Uiso calc R 1 A 1 H
C6 0.2613(12) 0.4897(8) 1.0499(8) 0.092(3) Uani d . 1 . . C
H6A 0.2011 0.4525 1.0902 0.139 Uiso calc R 1 A 1 H
H6B 0.3172 0.5448 1.0934 0.139 Uiso calc R 1 A 1 H
H6C 0.3297 0.4408 1.0286 0.139 Uiso calc R 1 A 1 H
C7 0.0083(8) 0.7115(7) 0.7247(7) 0.074(3) Uani d . 1 . . C
H7A 0.0306 0.7756 0.7660 0.112 Uiso calc R 1 A . H
H7B -0.0606 0.6689 0.7529 0.112 Uiso calc R 1 . . H
H7C -0.0361 0.7294 0.6515 0.112 Uiso calc R 1 . . H

loop_
_atom_site_aniso_label
_atom_site_aniso_U_11
_atom_site_aniso_U_22
_atom_site_aniso_U_33
_atom_site_aniso_U_12
_atom_site_aniso_U_13
_atom_site_aniso_U_23
I1 0.0369(2) 0.0561(3) 0.0443(2) 0.0061(2) 0.00924(17) 0.0066(2)
Cu1 0.0418(5) 0.0545(5) 0.0551(5) 0.0034(4) 0.0144(4) -0.0014(4)
S1 0.0426(9) 0.0619(12) 0.0460(10) -0.0022(8) 0.0100(8) -0.0092(9)
S2 0.0582(11) 0.0580(11) 0.0462(10) 0.0003(9) 0.0190(8) 0.0041(9)
S3 0.074(3) 0.16(2) 0.079(4) -0.011(6) 0.038(3) 0.027(7)
S3A 0.068(11) 0.077(19) 0.058(8) -0.015(8) 0.018(7) -0.001(8)
Si1 0.0398(10) 0.0707(14) 0.0449(11) 0.0001(9) 0.0152(8) -0.0138(10)
C1 0.052(4) 0.052(4) 0.047(4) 0.006(3) 0.015(3) -0.012(3)
C2 0.056(5) 0.071(5) 0.062(5) -0.018(4) 0.017(4) -0.012(4)
C3 0.037(4) 0.077(5) 0.051(4) -0.008(3) 0.015(3) -0.014(4)
C4 0.097(7) 0.061(5) 0.079(6) -0.012(5) 0.040(5) -0.011(4)
C5 0.051(4) 0.079(6) 0.047(4) -0.006(4) 0.015(3) -0.011(4)
C6 0.109(8) 0.094(7) 0.084(7) -0.011(6) 0.041(6) 0.004(6)
C7 0.050(4) 0.101(7) 0.074(6) 0.012(5) 0.016(4) -0.023(5)

loop_
_atom_type_symbol
_atom_type_description
_atom_type_scat_dispersion_real
_atom_type_scat_dispersion_imag
_atom_type_scat_source
C C 0.0033 0.0016 'International Tables Vol C Tables 4.2.6.8 and 6.1.1.4'
H H 0.0000 0.0000 'International Tables Vol C Tables 4.2.6.8 and 6.1.1.4'
Si Si 0.0817 0.0704 'International Tables Vol C Tables 4.2.6.8 and 6.1.1.4'
S S 0.1246 0.1234 'International Tables Vol C Tables 4.2.6.8 and 6.1.1.4'
Cu Cu 0.3201 1.2651 'International Tables Vol C Tables 4.2.6.8 and 6.1.1.4'
I I -0.4742 1.8119 'International Tables Vol C Tables 4.2.6.8 and 6.1.1.4'

loop_
_geom_angle_atom_site_label_1
_geom_angle_atom_site_label_2
_geom_angle_atom_site_label_3
_geom_angle_site_symmetry_1
_geom_angle_site_symmetry_3
_geom_angle
_geom_angle_publ_flag
Cu1 I1 Cu1 . 3_666 65.76(3) yes
S2 Cu1 S1 . . 104.08(7) yes
S2 Cu1 I1 . . 117.98(6) ?
S1 Cu1 I1 . . 109.06(5) ?
S2 Cu1 I1 . 3_666 104.52(6) ?
S1 Cu1 I1 . 3_666 105.89(6) ?
I1 Cu1 I1 . 3_666 114.24(3) ?
S2 Cu1 Cu1 . 3_666 131.17(7) ?
S1 Cu1 Cu1 . 3_666 123.47(7) ?
I1 Cu1 Cu1 . 3_666 59.00(3) ?
I1 Cu1 Cu1 3_666 3_666 55.24(3) ?
C2 S1 C1 . . 101.3(4) ?
C2 S1 Cu1 . . 104.4(3) ?
C1 S1 Cu1 . . 102.5(2) yes
C4 S2 C3 . . 101.2(4) ?
C4 S2 Cu1 . . 107.4(3) ?
C3 S2 Cu1 . . 102.5(3) yes
C5 S3 C6 . . 102.5(7) ?
C6 S3A C5 . . 101.8(13) ?
C7 Si1 C5 . . 111.9(4) ?
C7 Si1 C1 . . 107.7(4) ?
C5 Si1 C1 . . 110.4(3) ?
C7 Si1 C3 . . 108.1(4) ?
C5 Si1 C3 . . 109.2(4) ?
C1 Si1 C3 . . 109.6(3) ?
S1 C1 Si1 . . 113.8(4) yes
S1 C1 H1A . . 108.8 ?
Si1 C1 H1A . . 108.8 ?
S1 C1 H1B . . 108.8 ?
Si1 C1 H1B . . 108.8 ?
H1A C1 H1B . . 107.7 ?
S1 C2 H2A . . 109.5 ?
S1 C2 H2B . . 109.5 ?
H2A C2 H2B . . 109.5 ?
S1 C2 H2C . . 109.5 ?
H2A C2 H2C . . 109.5 ?
H2B C2 H2C . . 109.5 ?
S2 C3 Si1 . . 113.3(4) yes
S2 C3 H3A . . 108.9 ?
Si1 C3 H3A . . 108.9 ?
S2 C3 H3B . . 108.9 ?
Si1 C3 H3B . . 108.9 ?
H3A C3 H3B . . 107.7 ?
S2 C4 H4A . . 109.5 ?
S2 C4 H4B . . 109.5 ?
H4A C4 H4B . . 109.5 ?
S2 C4 H4C . . 109.5 ?
H4A C4 H4C . . 109.5 ?
H4B C4 H4C . . 109.5 ?
S3 C5 Si1 . . 111.1(5) ?
S3 C5 S3A . . 19.5(6) ?
Si1 C5 S3A . . 112.2(10) ?
S3 C5 H5A . . 109.4 ?
Si1 C5 H5A . . 109.4 ?
S3A C5 H5A . . 91.4 ?
S3 C5 H5B . . 109.4 ?
Si1 C5 H5B . . 109.4 ?
S3A C5 H5B . . 124.2 ?
H5A C5 H5B . . 108.0 ?
S3A C6 S3 . . 20.6(7) ?
S3A C6 H6A . . 107.8 ?
S3 C6 H6A . . 109.5 ?
S3A C6 H6B . . 127.0 ?
S3 C6 H6B . . 109.5 ?
H6A C6 H6B . . 109.5 ?
S3A C6 H6C . . 91.7 ?
S3 C6 H6C . . 109.5 ?
H6A C6 H6C . . 109.5 ?
H6B C6 H6C . . 109.5 ?
Si1 C7 H7A . . 109.5 ?
Si1 C7 H7B . . 109.5 ?
H7A C7 H7B . . 109.5 ?
Si1 C7 H7C . . 109.5 ?
H7A C7 H7C . . 109.5 ?
H7B C7 H7C . . 109.5 ?

loop_
_geom_bond_atom_site_label_1
_geom_bond_atom_site_label_2
_geom_bond_site_symmetry_2
_geom_bond_distance
_geom_bond_publ_flag
I1 Cu1 . 2.5796(9) yes
I1 Cu1 3_666 2.6916(10) yes
Cu1 S2 . 2.304(2) yes
Cu1 S1 . 2.322(2) yes
Cu1 I1 3_666 2.6916(10) ?
Cu1 Cu1 3_666 2.8633(17) yes
S1 C2 . 1.798(8) yes
S1 C1 . 1.803(7) yes
S2 C4 . 1.794(8) yes
S2 C3 . 1.801(7) yes
S3 C5 . 1.767(13) ?
S3 C6 . 1.81(2) ?
S3A C6 . 1.69(3) ?
S3A C5 . 1.89(3) ?
Si1 C7 . 1.853(8) ?
Si1 C5 . 1.867(8) ?
Si1 C1 . 1.872(7) yes
Si1 C3 . 1.882(7) yes
C1 H1A . 0.990 ?
C1 H1B . 0.990 ?
C2 H2A . 0.980 ?
C2 H2B . 0.980 ?
C2 H2C . 0.980 ?
C3 H3A . 0.990 ?
C3 H3B . 0.990 ?
C4 H4A . 0.980 ?
C4 H4B . 0.980 ?
C4 H4C . 0.980 ?
C5 H5A . 0.990 ?
C5 H5B . 0.990 ?
C6 H6A . 0.980 ?
C6 H6B . 0.980 ?
C6 H6C . 0.980 ?
C7 H7A . 0.980 ?
C7 H7B . 0.980 ?
C7 H7C . 0.980 ?

loop_
_geom_hbond_atom_site_label_D
_geom_hbond_atom_site_label_H
_geom_hbond_atom_site_label_A
_geom_hbond_site_symmetry_A
_geom_hbond_distance_DH
_geom_hbond_distance_HA
_geom_hbond_distance_DA
_geom_hbond_angle_DHA
C1 H1B I1 2_656 0.99 3.15 4.027(6) 149
C2 H2A S2 2_656 0.98 2.79 3.639(8) 146
